data_7717036
loop_
_publ_author_name
'Ranjani, M.'
'Thiruppathi, G. A.'
'Keerthana, V.'
'Ramya, M.'
'Kalaivani, P.'
'Selvakumar, S.'
'Shankar, R.'
'Srinivasan, K.'
'Sundararaj, P.'
'Prabhakaran, R.'

_publ_section_title
;
 Fluorophore-quencher complexes (Cu<sup>2+</sup>/Al<sup>3+</sup>) of
 coumarin Schiff bases as chemosensors for the detection of L-glutamic
 acid and L-arginine: <i>in vitro</i> and <i>in vivo</i> studies.
;
_journal_issue 41
_journal_name_full 'Dalton transactions (Cambridge, England : 2003)'
_journal_page_first 16941
_journal_page_last 16955
_journal_paper_doi 10.1039/d4dt01977f
_journal_volume 53
_journal_year 2024
_chemical_formula_moiety 'C18 H14 Br N3 O2 S'
_chemical_formula_sum 'C18 H14 Br N3 O2 S'
_chemical_formula_weight 416.29
_space_group_crystal_system monoclinic
_space_group_IT_number 14
_space_group_name_Hall '-P 2ybc'
_space_group_name_H-M_alt 'P 1 21/c 1'
_atom_sites_solution_hydrogens mixed
_audit_creation_method SHELXL-2016/6
_audit_update_record
;
2023-12-28 deposited with the CCDC.	2024-09-16 downloaded from the CCDC.
;
_cell_angle_alpha 90
_cell_angle_beta 93.108(11)
_cell_angle_gamma 90
_cell_formula_units_Z 4
_cell_length_a 6.886(3)
_cell_length_b 12.995(5)
_cell_length_c 19.157(7)
_cell_measurement_reflns_used 9539
_cell_measurement_temperature 296(2)
_cell_measurement_theta_max 27.19
_cell_measurement_theta_min 2.64
_cell_volume 1711.7(12)
_computing_cell_refinement 'Bruker SAINT'
_computing_data_collection 'Bruker APEX3'
_computing_data_reduction 'Bruker SAINT'
_computing_molecular_graphics 'Bruker SHELXTL'
_computing_publication_material 'Bruker SHELXTL and Encifer'
_computing_structure_refinement 'SHELXL-2016/6 (Sheldrick, 2016)'
_computing_structure_solution 'SHELXT 2014/5 (Sheldrick, 2014)'
_diffrn_ambient_temperature 296(2)
_diffrn_measured_fraction_theta_full 0.999
_diffrn_measured_fraction_theta_max 0.997
_diffrn_measurement_device_type 'Bruker APEX-III CMOS Photon detector'
_diffrn_measurement_method '\f and \w scans'
_diffrn_radiation_type MoK\a
_diffrn_radiation_wavelength 0.71073
_diffrn_reflns_av_R_equivalents 0.0466
_diffrn_reflns_av_unetI/netI 0.0150
_diffrn_reflns_Laue_measured_fraction_full 0.999
_diffrn_reflns_Laue_measured_fraction_max 0.997
_diffrn_reflns_limit_h_max 8
_diffrn_reflns_limit_h_min -8
_diffrn_reflns_limit_k_max 16
_diffrn_reflns_limit_k_min -16
_diffrn_reflns_limit_l_max 24
_diffrn_reflns_limit_l_min -24
_diffrn_reflns_number 101740
_diffrn_reflns_point_group_measured_fraction_full 0.999
_diffrn_reflns_point_group_measured_fraction_max 0.997
_diffrn_reflns_theta_full 25.242
_diffrn_reflns_theta_max 27.189
_diffrn_reflns_theta_min 2.644
_diffrn_source 'Shielded Microfocus tube'
_exptl_absorpt_coefficient_mu 2.541
_exptl_absorpt_correction_type multi-scan
_exptl_absorpt_process_details 'R.H.Blessing,Acta Crystallogr A1995,51,33'
_exptl_crystal_colour Orange
_exptl_crystal_density_diffrn 1.615
_exptl_crystal_description 'Rectangular Block'
_exptl_crystal_F_000 840
_exptl_crystal_size_max 0.373
_exptl_crystal_size_mid 0.200
_exptl_crystal_size_min 0.187
_exptl_transmission_factor_max 0.6480
_exptl_transmission_factor_min 0.4510
_refine_diff_density_max 0.349
_refine_diff_density_min -0.534
_refine_diff_density_rms 0.044
_refine_ls_extinction_coef 0.0011(3)
_refine_ls_extinction_expression Fc^*^=kFc[1+0.001xFc^2^\l^3^/sin(2\q)]^-1/4^
_refine_ls_extinction_method 'SHELXL-2016/6 (Sheldrick 2016)'
_refine_ls_goodness_of_fit_ref 1.019
_refine_ls_hydrogen_treatment mixed
_refine_ls_matrix_type full
_refine_ls_number_parameters 236
_refine_ls_number_reflns 3800
_refine_ls_number_restraints 0
_refine_ls_restrained_S_all 1.019
_refine_ls_R_factor_all 0.0494
_refine_ls_R_factor_gt 0.0329
_refine_ls_shift/su_max 0.001
_refine_ls_shift/su_mean 0.000
_refine_ls_structure_factor_coef Fsqd
_refine_ls_weighting_details 'w=1/[\s^2^(Fo^2^)+(0.0362P)^2^+0.9299P] where P=(Fo^2^+2Fc^2^)/3'
_refine_ls_weighting_scheme calc
_refine_ls_wR_factor_gt 0.0766
_refine_ls_wR_factor_ref 0.0838
_reflns_Friedel_coverage 0.000
_reflns_number_gt 2976
_reflns_number_total 3800
_reflns_threshold_expression 'I > 2\s(I)'
_cod_data_source_file d4dt01977f2.cif
_cod_data_source_block IOD1052_Br5_MONOP_a
_cod_depositor_comments
;
The following automatic conversions were performed:

data item '_exptl_absorpt_correction_type' value 'Multi-scan' was
changed to 'multi-scan' in accordance with the
/home/data/users/saulius/crontab/automatic-downloads/rss-feeds/RSC/lib/dictionaries/cif_core.dic
dictionary named 'cif_core.dic' version 2.4.2 last updated on
2011-04-26.

Automatic conversion script
Id: cif_fix_values 8170 2020-07-09 18:12:32Z antanas 

 Adding full bibliography for 7717035--7717036.cif.
;
_cod_original_cell_volume 1711.7(11)
_cod_original_sg_symbol_H-M 'P 21/c'
_cod_database_code 7717036
_shelx_space_group_comment
;
The symmetry employed for this shelxl refinement is uniquely defined
by the following loop, which should always be used as a source of
symmetry information in preference to the above space-group names.
They are only intended as comments.
;
_shelx_estimated_absorpt_t_min 0.451
_shelx_estimated_absorpt_t_max 0.648

loop_
_space_group_symop_operation_xyz
'x, y, z'
'-x, y+1/2, -z+1/2'
'-x, -y, -z'
'x, -y-1/2, z-1/2'

loop_
_atom_site_label
_atom_site_type_symbol
_atom_site_fract_x
_atom_site_fract_y
_atom_site_fract_z
_atom_site_U_iso_or_equiv
_atom_site_adp_type
_atom_site_occupancy
_atom_site_site_symmetry_order
_atom_site_calc_flag
_atom_site_refinement_flags_posn
_atom_site_refinement_flags_adp
_atom_site_refinement_flags_occupancy
_atom_site_disorder_assembly
_atom_site_disorder_group
Br1 Br 1.48833(4) 0.68141(2) 0.75047(2) 0.07368(13) Uani 1 1 d . . . . .
S1 S -0.09059(10) 0.90554(5) 0.41216(3) 0.06172(19) Uani 1 1 d . . . . .
O1 O 0.8772(2) 0.63550(12) 0.51917(8) 0.0500(4) Uani 1 1 d . . . . .
O2 O 0.5866(2) 0.65744(14) 0.47127(9) 0.0639(5) Uani 1 1 d . . . . .
N3 N 0.1696(3) 0.74977(15) 0.41385(10) 0.0478(5) Uani 1 1 d . . . . .
N2 N 0.2294(3) 0.87882(16) 0.49107(10) 0.0496(5) Uani 1 1 d . . . . .
N1 N 0.3943(3) 0.82384(14) 0.50618(10) 0.0486(4) Uani 1 1 d . . . . .
C6 C 0.9979(3) 0.72716(16) 0.62021(10) 0.0402(4) Uani 1 1 d . . . . .
C7 C 0.8289(3) 0.79107(17) 0.61304(11) 0.0445(5) Uani 1 1 d . . . . .
H7 H 0.816289 0.844852 0.644501 0.053 Uiso 1 1 calc R U . . .
C13 C 0.0895(3) 0.68038(16) 0.36356(10) 0.0437(5) Uani 1 1 d . . . . .
C10 C 0.5174(3) 0.84633(17) 0.55571(11) 0.0436(5) Uani 1 1 d . . . . .
C5 C 1.0201(3) 0.65165(16) 0.57023(11) 0.0417(5) Uani 1 1 d . . . . .
C9 C 0.7039(3) 0.68928(17) 0.51429(11) 0.0453(5) Uani 1 1 d . . . . .
C8 C 0.6876(3) 0.77675(17) 0.56279(10) 0.0413(5) Uani 1 1 d . . . . .
C2 C 1.3009(3) 0.67361(16) 0.67450(12) 0.0466(5) Uani 1 1 d . . . . .
C3 C 1.3245(3) 0.60140(17) 0.62275(12) 0.0487(5) Uani 1 1 d . . . . .
H13 H 1.435713 0.560699 0.623551 0.058 Uiso 1 1 calc R U . . .
C1 C 1.1428(3) 0.73743(17) 0.67364(11) 0.0465(5) Uani 1 1 d . . . . .
H1 H 1.131889 0.787017 0.708217 0.056 Uiso 1 1 calc R U . . .
C15 C -0.1653(4) 0.60460(19) 0.29121(12) 0.0541(6) Uani 1 1 d . . . . .
H15 H -0.294952 0.603639 0.274905 0.065 Uiso 1 1 calc R U . . .
C12 C 0.1085(3) 0.83938(17) 0.43860(11) 0.0436(5) Uani 1 1 d . . . . .
C4 C 1.1830(3) 0.59011(17) 0.57020(12) 0.0491(5) Uani 1 1 d . . . . .
H4 H 1.196751 0.541679 0.535075 0.059 Uiso 1 1 calc R U . . .
C16 C -0.0404(4) 0.53242(19) 0.26753(12) 0.0577(6) Uani 1 1 d . . . . .
H16 H -0.083619 0.483520 0.234820 0.069 Uiso 1 1 calc R U . . .
C14 C -0.1030(3) 0.67900(18) 0.33889(11) 0.0502(5) Uani 1 1 d . . . . .
H14 H -0.189855 0.727759 0.354261 0.060 Uiso 1 1 calc R U . . .
C18 C 0.2153(4) 0.60648(18) 0.34057(13) 0.0555(6) Uani 1 1 d . . . . .
H18 H 0.344550 0.606046 0.357359 0.067 Uiso 1 1 calc R U . . .
C11 C 0.4994(4) 0.9345(2) 0.60505(15) 0.0689(8) Uani 1 1 d . . . . .
H11A H 0.624827 0.965329 0.614393 0.103 Uiso 1 1 calc R U . . .
H11B H 0.450325 0.910059 0.647980 0.103 Uiso 1 1 calc R U . . .
H11C H 0.411557 0.984716 0.584468 0.103 Uiso 1 1 calc R U . . .
C17 C 0.1495(4) 0.5333(2) 0.29277(14) 0.0648(7) Uani 1 1 d . . . . .
H17 H 0.235271 0.483955 0.277473 0.078 Uiso 1 1 calc R U . . .
H2 H 0.195(4) 0.932(2) 0.5125(14) 0.063(8) Uiso 1 1 d . . . . .
H12 H 0.274(4) 0.734(2) 0.4326(13) 0.055(7) Uiso 1 1 d . . . . .

loop_
_atom_site_aniso_label
_atom_site_aniso_U_11
_atom_site_aniso_U_22
_atom_site_aniso_U_33
_atom_site_aniso_U_23
_atom_site_aniso_U_13
_atom_site_aniso_U_12
Br1 0.05820(17) 0.0800(2) 0.0792(2) -0.02088(15) -0.02904(13) 0.02211(13)
S1 0.0605(4) 0.0608(4) 0.0610(4) -0.0084(3) -0.0229(3) 0.0215(3)
O1 0.0487(8) 0.0552(9) 0.0453(8) -0.0170(7) -0.0058(7) 0.0061(7)
O2 0.0511(9) 0.0797(12) 0.0589(10) -0.0302(9) -0.0142(8) 0.0053(8)
N3 0.0420(10) 0.0570(12) 0.0430(10) -0.0051(9) -0.0101(8) 0.0123(9)
N2 0.0481(10) 0.0530(12) 0.0462(11) -0.0055(9) -0.0113(8) 0.0106(9)
N1 0.0435(10) 0.0570(11) 0.0441(10) -0.0019(9) -0.0082(8) 0.0091(8)
C6 0.0405(10) 0.0410(11) 0.0388(11) -0.0047(9) -0.0008(8) 0.0029(9)
C7 0.0465(11) 0.0459(12) 0.0403(11) -0.0104(9) -0.0036(9) 0.0061(9)
C13 0.0494(12) 0.0475(12) 0.0338(10) 0.0038(9) -0.0020(9) 0.0044(10)
C10 0.0438(11) 0.0470(12) 0.0394(11) -0.0004(9) -0.0038(9) 0.0025(9)
C5 0.0435(11) 0.0422(11) 0.0392(11) -0.0031(9) 0.0000(9) -0.0018(9)
C9 0.0429(11) 0.0538(13) 0.0389(11) -0.0065(9) -0.0003(9) 0.0004(9)
C8 0.0415(10) 0.0463(12) 0.0358(10) -0.0021(9) 0.0005(8) 0.0015(9)
C2 0.0411(11) 0.0458(12) 0.0516(13) -0.0024(10) -0.0082(9) 0.0019(9)
C3 0.0427(11) 0.0441(12) 0.0592(14) -0.0016(10) 0.0022(10) 0.0070(9)
C1 0.0460(12) 0.0468(12) 0.0458(12) -0.0115(10) -0.0067(9) 0.0063(10)
C15 0.0568(13) 0.0605(14) 0.0439(12) 0.0022(11) -0.0074(10) -0.0047(12)
C12 0.0440(11) 0.0503(13) 0.0360(11) 0.0031(9) -0.0040(9) 0.0045(9)
C4 0.0519(12) 0.0446(12) 0.0510(13) -0.0119(10) 0.0038(10) 0.0063(10)
C16 0.0813(18) 0.0462(13) 0.0449(13) -0.0002(10) -0.0031(12) -0.0036(12)
C14 0.0497(12) 0.0591(14) 0.0410(11) -0.0042(10) -0.0036(10) 0.0087(10)
C18 0.0546(13) 0.0541(14) 0.0569(14) 0.0008(11) -0.0047(11) 0.0144(11)
C11 0.0649(16) 0.0646(17) 0.0742(17) -0.0207(13) -0.0242(13) 0.0231(13)
C17 0.0784(18) 0.0488(14) 0.0669(16) -0.0061(12) 0.0002(14) 0.0172(13)

loop_
_atom_type_symbol
_atom_type_description
_atom_type_scat_dispersion_real
_atom_type_scat_dispersion_imag
_atom_type_scat_source
C C 0.0033 0.0016 'International Tables Vol C Tables 4.2.6.8 and 6.1.1.4'
H H 0.0000 0.0000 'International Tables Vol C Tables 4.2.6.8 and 6.1.1.4'
Br Br -0.2901 2.4595 'International Tables Vol C Tables 4.2.6.8 and 6.1.1.4'
N N 0.0061 0.0033 'International Tables Vol C Tables 4.2.6.8 and 6.1.1.4'
O O 0.0106 0.0060 'International Tables Vol C Tables 4.2.6.8 and 6.1.1.4'
S S 0.1246 0.1234 'International Tables Vol C Tables 4.2.6.8 and 6.1.1.4'

loop_
_geom_angle_atom_site_label_1
_geom_angle_atom_site_label_2
_geom_angle_atom_site_label_3
_geom_angle
_geom_angle_site_symmetry_1
_geom_angle_site_symmetry_3
_geom_angle_publ_flag
C5 O1 C9 123.84(16) . . ?
C12 N3 C13 132.99(19) . . ?
C12 N3 H12 110.4(18) . . ?
C13 N3 H12 116.6(18) . . ?
N1 N2 C12 115.27(19) . . ?
N1 N2 H2 125.5(19) . . ?
C12 N2 H2 119.2(19) . . ?
C10 N1 N2 123.61(19) . . ?
C5 C6 C1 118.25(19) . . ?
C5 C6 C7 117.67(18) . . ?
C1 C6 C7 124.07(19) . . ?
C8 C7 C6 122.84(19) . . ?
C8 C7 H7 118.6 . . ?
C6 C7 H7 118.6 . . ?
C18 C13 C14 119.2(2) . . ?
C18 C13 N3 115.7(2) . . ?
C14 C13 N3 125.0(2) . . ?
N1 C10 C8 114.85(19) . . ?
N1 C10 C11 125.0(2) . . ?
C8 C10 C11 120.17(19) . . ?
O1 C5 C4 117.76(18) . . ?
O1 C5 C6 120.13(18) . . ?
C4 C5 C6 122.10(19) . . ?
O2 C9 O1 114.85(19) . . ?
O2 C9 C8 128.9(2) . . ?
O1 C9 C8 116.23(18) . . ?
C7 C8 C9 118.70(19) . . ?
C7 C8 C10 121.32(19) . . ?
C9 C8 C10 119.97(18) . . ?
C1 C2 C3 121.9(2) . . ?
C1 C2 Br1 119.03(16) . . ?
C3 C2 Br1 119.07(16) . . ?
C4 C3 C2 119.6(2) . . ?
C4 C3 H13 120.2 . . ?
C2 C3 H13 120.2 . . ?
C2 C1 C6 119.17(19) . . ?
C2 C1 H1 120.4 . . ?
C6 C1 H1 120.4 . . ?
C16 C15 C14 121.4(2) . . ?
C16 C15 H15 119.3 . . ?
C14 C15 H15 119.3 . . ?
N3 C12 N2 113.38(19) . . ?
N3 C12 S1 127.59(17) . . ?
N2 C12 S1 119.02(17) . . ?
C3 C4 C5 119.0(2) . . ?
C3 C4 H4 120.5 . . ?
C5 C4 H4 120.5 . . ?
C15 C16 C17 118.9(2) . . ?
C15 C16 H16 120.6 . . ?
C17 C16 H16 120.6 . . ?
C15 C14 C13 119.5(2) . . ?
C15 C14 H14 120.3 . . ?
C13 C14 H14 120.3 . . ?
C17 C18 C13 120.1(2) . . ?
C17 C18 H18 119.9 . . ?
C13 C18 H18 119.9 . . ?
C10 C11 H11A 109.5 . . ?
C10 C11 H11B 109.5 . . ?
H11A C11 H11B 109.5 . . ?
C10 C11 H11C 109.5 . . ?
H11A C11 H11C 109.5 . . ?
H11B C11 H11C 109.5 . . ?
C16 C17 C18 120.9(2) . . ?
C16 C17 H17 119.6 . . ?
C18 C17 H17 119.6 . . ?

loop_
_geom_bond_atom_site_label_1
_geom_bond_atom_site_label_2
_geom_bond_distance
_geom_bond_site_symmetry_2
_geom_bond_publ_flag
Br1 C2 1.895(2) . ?
S1 C12 1.673(2) . ?
O1 C5 1.366(2) . ?
O1 C9 1.381(3) . ?
O2 C9 1.196(3) . ?
N3 C12 1.334(3) . ?
N3 C13 1.410(3) . ?
N3 H12 0.81(3) . ?
N2 N1 1.359(3) . ?
N2 C12 1.369(3) . ?
N2 H2 0.85(3) . ?
N1 C10 1.272(3) . ?
C6 C5 1.385(3) . ?
C6 C1 1.396(3) . ?
C6 C7 1.430(3) . ?
C7 C8 1.344(3) . ?
C7 H7 0.9300 . ?
C13 C18 1.381(3) . ?
C13 C14 1.383(3) . ?
C10 C8 1.480(3) . ?
C10 C11 1.495(3) . ?
C5 C4 1.378(3) . ?
C9 C8 1.476(3) . ?
C2 C1 1.368(3) . ?
C2 C3 1.381(3) . ?
C3 C4 1.370(3) . ?
C3 H13 0.9300 . ?
C1 H1 0.9300 . ?
C15 C16 1.367(4) . ?
C15 C14 1.382(3) . ?
C15 H15 0.9300 . ?
C4 H4 0.9300 . ?
C16 C17 1.369(4) . ?
C16 H16 0.9300 . ?
C14 H14 0.9300 . ?
C18 C17 1.379(4) . ?
C18 H18 0.9300 . ?
C11 H11A 0.9600 . ?
C11 H11B 0.9600 . ?
C11 H11C 0.9600 . ?
C17 H17 0.9300 . ?

loop_
_geom_torsion_atom_site_label_1
_geom_torsion_atom_site_label_2
_geom_torsion_atom_site_label_3
_geom_torsion_atom_site_label_4
_geom_torsion
_geom_torsion_site_symmetry_1
_geom_torsion_site_symmetry_2
_geom_torsion_site_symmetry_3
_geom_torsion_site_symmetry_4
_geom_torsion_publ_flag
C12 N2 N1 C10 -176.2(2) . . . . ?
C5 C6 C7 C8 4.0(3) . . . . ?
C1 C6 C7 C8 -177.1(2) . . . . ?
C12 N3 C13 C18 166.1(2) . . . . ?
C12 N3 C13 C14 -16.7(4) . . . . ?
N2 N1 C10 C8 -179.59(19) . . . . ?
N2 N1 C10 C11 0.9(4) . . . . ?
C9 O1 C5 C4 177.9(2) . . . . ?
C9 O1 C5 C6 -1.5(3) . . . . ?
C1 C6 C5 O1 176.6(2) . . . . ?
C7 C6 C5 O1 -4.4(3) . . . . ?
C1 C6 C5 C4 -2.8(3) . . . . ?
C7 C6 C5 C4 176.2(2) . . . . ?
C5 O1 C9 O2 -171.9(2) . . . . ?
C5 O1 C9 C8 7.5(3) . . . . ?
C6 C7 C8 C9 2.1(3) . . . . ?
C6 C7 C8 C10 -178.2(2) . . . . ?
O2 C9 C8 C7 171.7(2) . . . . ?
O1 C9 C8 C7 -7.6(3) . . . . ?
O2 C9 C8 C10 -8.0(4) . . . . ?
O1 C9 C8 C10 172.68(19) . . . . ?
N1 C10 C8 C7 -179.8(2) . . . . ?
C11 C10 C8 C7 -0.2(3) . . . . ?
N1 C10 C8 C9 0.0(3) . . . . ?
C11 C10 C8 C9 179.5(2) . . . . ?
C1 C2 C3 C4 -2.4(4) . . . . ?
Br1 C2 C3 C4 175.38(18) . . . . ?
C3 C2 C1 C6 2.1(3) . . . . ?
Br1 C2 C1 C6 -175.74(17) . . . . ?
C5 C6 C1 C2 0.5(3) . . . . ?
C7 C6 C1 C2 -178.4(2) . . . . ?
C13 N3 C12 N2 176.4(2) . . . . ?
C13 N3 C12 S1 -4.3(4) . . . . ?
N1 N2 C12 N3 3.5(3) . . . . ?
N1 N2 C12 S1 -175.77(16) . . . . ?
C2 C3 C4 C5 0.2(3) . . . . ?
O1 C5 C4 C3 -177.0(2) . . . . ?
C6 C5 C4 C3 2.4(3) . . . . ?
C14 C15 C16 C17 1.1(4) . . . . ?
C16 C15 C14 C13 -0.3(4) . . . . ?
C18 C13 C14 C15 -0.7(3) . . . . ?
N3 C13 C14 C15 -177.8(2) . . . . ?
C14 C13 C18 C17 1.0(4) . . . . ?
N3 C13 C18 C17 178.3(2) . . . . ?
C15 C16 C17 C18 -0.9(4) . . . . ?
C13 C18 C17 C16 -0.2(4) . . . . ?
